data_7114700
loop_
_publ_author_name
'Garrison, Jered C.'
'Simons, Richard S.'
'Kofron, William G.'
'Tessier, Claire A.'
'Youngs, Wiley J.'

_publ_section_title
;
 Synthesis and structural characterization of a silver complex of a
 mixed-donor N-heterocyclic carbene linked cyclophane
;
_journal_issue 18
_journal_name_full 'Chemical Communications'
_journal_page_first 1780
_journal_paper_doi 10.1039/b105751k
_journal_year 2001
_chemical_formula_sum 'C22 H26 Ag2 F16 N6 O P2 S'
_chemical_formula_weight 502.11
_chemical_name_systematic
; 
? 
;
_space_group_IT_number 2
_symmetry_space_group_name_Hall '-P 1'
_symmetry_space_group_name_H-M 'P -1'
_atom_sites_solution_hydrogens geom
_atom_sites_solution_primary direct
_atom_sites_solution_secondary difmap
_audit_creation_method SHELXL-97
_cell_angle_alpha 110.21(3)
_cell_angle_beta 96.34(3)
_cell_angle_gamma 102.46(3)
_cell_formula_units_Z 2
_cell_length_a 10.389(2)
_cell_length_b 11.272(2)
_cell_length_c 14.104(3)
_cell_measurement_temperature 200(2)
_cell_volume 1482.3(7)
_computing_structure_refinement 'SHELXL-97 (Sheldrick, 1997)'
_computing_structure_solution 'SHELXS-97 (Sheldrick, 1990)'
_diffrn_ambient_temperature 200(2)
_diffrn_measured_fraction_theta_full 0.998
_diffrn_measured_fraction_theta_max 0.998
_diffrn_radiation_monochromator graphite
_diffrn_radiation_source 'fine-focus sealed tube'
_diffrn_radiation_type MoK\a
_diffrn_radiation_wavelength 0.71073
_diffrn_reflns_av_R_equivalents 0.0214
_diffrn_reflns_av_sigmaI/netI 0.0364
_diffrn_reflns_limit_h_max 12
_diffrn_reflns_limit_h_min -12
_diffrn_reflns_limit_k_max 13
_diffrn_reflns_limit_k_min -13
_diffrn_reflns_limit_l_max 16
_diffrn_reflns_limit_l_min -16
_diffrn_reflns_number 10137
_diffrn_reflns_theta_full 24.97
_diffrn_reflns_theta_max 24.97
_diffrn_reflns_theta_min 2.05
_exptl_absorpt_coefficient_mu 0.817
_exptl_absorpt_correction_T_max 0.9680
_exptl_absorpt_correction_T_min 0.8602
_exptl_crystal_density_diffrn 1.125
_exptl_crystal_density_method 'not measured'
_exptl_crystal_F_000 492
_exptl_crystal_size_max 0.19
_exptl_crystal_size_mid 0.12
_exptl_crystal_size_min 0.04
_refine_diff_density_max 1.082
_refine_diff_density_min -1.451
_refine_diff_density_rms 0.126
_refine_ls_extinction_method none
_refine_ls_goodness_of_fit_ref 0.994
_refine_ls_hydrogen_treatment mixed
_refine_ls_matrix_type full
_refine_ls_number_parameters 454
_refine_ls_number_reflns 5212
_refine_ls_number_restraints 0
_refine_ls_restrained_S_all 0.994
_refine_ls_R_factor_all 0.0617
_refine_ls_R_factor_gt 0.0444
_refine_ls_shift/su_max 0.010
_refine_ls_shift/su_mean 0.000
_refine_ls_structure_factor_coef Fsqd
_refine_ls_weighting_details 'calc w=1/[\s^2^(Fo^2^)+(0.0845P)^2^+3.8803P] where P=(Fo^2^+2Fc^2^)/3'
_refine_ls_weighting_scheme calc
_refine_ls_wR_factor_gt 0.1229
_refine_ls_wR_factor_ref 0.1343
_reflns_number_gt 4085
_reflns_number_total 5212
_reflns_threshold_expression >2sigma(I)
_cod_data_source_file b105751k.txt
_cod_data_source_block s
_cod_original_cell_volume 1482.3(5)
_cod_database_code 7114700

loop_
_symmetry_equiv_pos_as_xyz
'x, y, z'
'-x, -y, -z'

loop_
_atom_site_label
_atom_site_type_symbol
_atom_site_fract_x
_atom_site_fract_y
_atom_site_fract_z
_atom_site_U_iso_or_equiv
_atom_site_adp_type
_atom_site_occupancy
_atom_site_symmetry_multiplicity
_atom_site_calc_flag
_atom_site_refinement_flags
_atom_site_disorder_assembly
_atom_site_disorder_group
Ag1 Ag 0.46719(5) -0.48300(4) 0.40109(3) 0.03616(16) Uani 1 1 d . . .
Ag2 Ag 0.38442(4) -0.72489(4) 0.41655(3) 0.03138(15) Uani 1 1 d . . .
S S 0.2407(5) -1.0091(4) 0.1999(3) 0.1449(15) Uani 1 1 d . . .
P1 P 0.0000 0.5000 1.0000 0.0677(8) Uani 1 2 d S . .
P2 P 0.0000 0.0000 0.5000 0.0428(6) Uani 1 2 d S . .
P3 P -0.28205(19) -0.98115(18) 0.14196(13) 0.0499(5) Uani 1 1 d . . .
F1 F 0.1294(6) 0.5639(6) 1.0896(5) 0.1053(18) Uani 1 1 d . . .
F2 F 0.0765(6) 0.5674(7) 0.9330(5) 0.106(2) Uani 1 1 d . . .
F3 F 0.0581(6) 0.3780(6) 0.9567(5) 0.1054(19) Uani 1 1 d . . .
F4 F 0.0758(6) -0.0090(7) 0.5978(5) 0.116(2) Uani 1 1 d . . .
F5 F 0.0155(5) 0.1483(5) 0.5667(6) 0.119(3) Uani 1 1 d . . .
F6 F 0.1424(5) 0.0372(6) 0.4717(4) 0.1000(19) Uani 1 1 d . . .
F10 F -0.3957(8) -1.0419(11) 0.0465(5) 0.193(5) Uani 1 1 d . A .
F12 F -0.1660(8) -0.9118(8) 0.2355(6) 0.148(3) Uani 1 1 d . A .
F7 F -0.176(2) -0.993(2) 0.082(2) 0.154(11) Uani 0.50 1 d P A 1
F8 F -0.325(3) -1.1199(14) 0.122(2) 0.176(9) Uani 0.50 1 d P A 1
F9 F -0.2534(16) -0.8265(12) 0.1565(14) 0.117(5) Uani 0.50 1 d P A 1
F11 F -0.3976(15) -0.956(2) 0.2058(11) 0.126(8) Uani 0.50 1 d P A 1
F13 F -0.356(2) -0.883(2) 0.1775(12) 0.134(7) Uani 0.50 1 d P A 2
F14 F -0.209(2) -1.1051(18) 0.1118(11) 0.116(6) Uani 0.50 1 d P A 2
F15 F -0.204(2) -0.940(2) 0.0662(16) 0.127(9) Uani 0.50 1 d P A 2
F16 F -0.3306(16) -1.0416(15) 0.2226(10) 0.101(4) Uani 0.50 1 d P A 2
O O 0.3357(6) -0.9483(4) 0.2973(4) 0.0633(14) Uani 1 1 d . . .
N1 N 0.5472(5) -0.4884(4) 0.2498(4) 0.0331(10) Uani 1 1 d . . .
N2 N 0.5486(4) -0.2169(4) 0.3833(3) 0.0284(10) Uani 1 1 d . . .
N3 N 0.3973(5) -0.1931(4) 0.4740(3) 0.0336(11) Uani 1 1 d . . .
N4 N 0.1741(5) -0.4299(5) 0.4430(4) 0.0340(11) Uani 1 1 d . . .
N5 N 0.1467(5) -0.6923(4) 0.2801(4) 0.0357(11) Uani 1 1 d . . .
N6 N 0.3096(5) -0.7144(4) 0.2011(3) 0.0300(10) Uani 1 1 d . . .
C1 C 0.6465(7) -0.4977(7) 0.0733(5) 0.0552(18) Uani 1 1 d . . .
H1A H 0.6804 -0.5009 0.0128 0.066 Uiso 1 1 calc R . .
C2 C 0.6752(7) -0.3793(7) 0.1580(5) 0.0518(17) Uani 1 1 d . . .
H2A H 0.7290 -0.3008 0.1560 0.062 Uiso 1 1 calc R . .
C3 C 0.6246(6) -0.3777(6) 0.2445(4) 0.0342(13) Uani 1 1 d . . .
C4 C 0.6629(6) -0.2541(6) 0.3391(5) 0.0373(13) Uani 1 1 d . . .
H4A H 0.7249 -0.2648 0.3923 0.045 Uiso 1 1 calc R . .
H4B H 0.7127 -0.1814 0.3219 0.045 Uiso 1 1 calc R . .
C5 C 0.4773(6) -0.1425(6) 0.3517(5) 0.0393(14) Uani 1 1 d . . .
H5A H 0.4920 -0.1084 0.2997 0.047 Uiso 1 1 calc R . .
C6 C 0.3826(7) -0.1281(6) 0.4096(4) 0.0390(14) Uani 1 1 d . . .
H6A H 0.3175 -0.0812 0.4062 0.047 Uiso 1 1 calc R . .
C7 C 0.5014(6) -0.2485(5) 0.4595(4) 0.0323(12) Uani 1 1 d . . .
C8 C 0.3117(7) -0.1997(6) 0.5497(5) 0.0421(15) Uani 1 1 d . . .
H8A H 0.2403 -0.1561 0.5421 0.051 Uiso 1 1 calc R . .
H8B H 0.3668 -0.1520 0.6203 0.051 Uiso 1 1 calc R . .
C9 C 0.2486(6) -0.3382(6) 0.5353(5) 0.0366(13) Uani 1 1 d . . .
C10 C 0.2528(6) -0.3981(6) 0.6051(5) 0.0397(14) Uani 1 1 d . . .
H10A H 0.2960 -0.3575 0.6758 0.048 Uiso 1 1 calc R . .
C11 C 0.1807(6) -0.5320(6) 0.5516(5) 0.0396(14) Uani 1 1 d . . .
H11A H 0.1670 -0.5977 0.5800 0.048 Uiso 1 1 calc R . .
C12 C 0.1345(6) -0.5496(6) 0.4521(5) 0.0382(14) Uani 1 1 d . . .
C13 C 0.1328(7) -0.4037(6) 0.3496(5) 0.0436(15) Uani 1 1 d . . .
H13A H 0.0789 -0.4858 0.2943 0.065 Uiso 1 1 calc R . .
H13B H 0.2131 -0.3677 0.3273 0.065 Uiso 1 1 calc R . .
H13C H 0.0792 -0.3403 0.3657 0.065 Uiso 1 1 calc R . .
C14 C 0.0655(6) -0.6710(6) 0.3608(5) 0.0425(15) Uani 1 1 d . . .
H14A H 0.0496 -0.7473 0.3818 0.051 Uiso 1 1 calc R . .
H14B H -0.0230 -0.6641 0.3327 0.051 Uiso 1 1 calc R . .
C15 C 0.0958(7) -0.7241(6) 0.1784(5) 0.0476(16) Uani 1 1 d . . .
H15A H 0.0056 -0.7341 0.1486 0.057 Uiso 1 1 calc R . .
C16 C 0.1990(7) -0.7388(6) 0.1278(5) 0.0458(16) Uani 1 1 d . . .
H16A H 0.1950 -0.7614 0.0559 0.055 Uiso 1 1 calc R . .
C17 C 0.2788(6) -0.6854(5) 0.2959(4) 0.0314(12) Uani 1 1 d . . .
C18 C 0.4396(6) -0.7241(5) 0.1761(4) 0.0373(14) Uani 1 1 d . . .
H18A H 0.4258 -0.7991 0.1099 0.045 Uiso 1 1 calc R . .
H18B H 0.4915 -0.7424 0.2302 0.045 Uiso 1 1 calc R . .
C19 C 0.5202(6) -0.6022(6) 0.1675(4) 0.0348(13) Uani 1 1 d . . .
C20 C 0.5684(7) -0.6095(7) 0.0784(5) 0.0514(17) Uani 1 1 d . . .
H20A H 0.5477 -0.6911 0.0215 0.062 Uiso 1 1 calc R . .
C21 C 0.0974(12) -1.0764(15) 0.2061(13) 0.148(6) Uani 1 1 d . . .
H21A H 0.0607 -1.0113 0.2529 0.222 Uiso 1 1 calc R . .
H21B H 0.1009 -1.1461 0.2320 0.222 Uiso 1 1 calc R . .
H21C H 0.0395 -1.1145 0.1372 0.222 Uiso 1 1 calc R . .
C22 C 0.2922(13) -1.1233(14) 0.1199(7) 0.117(4) Uani 1 1 d . . .
H22A H 0.3828 -1.0855 0.1122 0.175 Uiso 1 1 calc R . .
H22B H 0.2306 -1.1607 0.0526 0.175 Uiso 1 1 calc R . .
H22C H 0.2943 -1.1926 0.1465 0.175 Uiso 1 1 calc R . .

loop_
_atom_site_aniso_label
_atom_site_aniso_U_11
_atom_site_aniso_U_22
_atom_site_aniso_U_33
_atom_site_aniso_U_23
_atom_site_aniso_U_13
_atom_site_aniso_U_12
Ag1 0.0508(3) 0.0250(2) 0.0280(3) 0.00704(19) 0.0067(2) 0.0069(2)
Ag2 0.0375(3) 0.0256(2) 0.0277(2) 0.00797(18) 0.00156(18) 0.00813(18)
S 0.190(4) 0.091(2) 0.118(3) 0.014(2) -0.007(3) 0.028(3)
P1 0.0649(19) 0.077(2) 0.080(2) 0.0418(18) 0.0236(16) 0.0321(16)
P2 0.0362(12) 0.0344(12) 0.0498(14) 0.0073(10) -0.0005(10) 0.0128(10)
P3 0.0547(11) 0.0455(10) 0.0336(9) 0.0032(8) 0.0058(8) 0.0033(8)
F1 0.087(4) 0.117(5) 0.104(4) 0.041(4) 0.001(3) 0.023(4)
F2 0.095(4) 0.132(5) 0.145(5) 0.098(5) 0.052(4) 0.047(4)
F3 0.097(4) 0.084(4) 0.146(5) 0.041(4) 0.039(4) 0.045(3)
F4 0.091(4) 0.151(6) 0.094(4) 0.060(4) -0.022(3) 0.006(4)
F5 0.066(3) 0.052(3) 0.178(6) -0.026(3) 0.003(4) 0.018(3)
F6 0.053(3) 0.102(4) 0.088(4) -0.017(3) 0.023(3) -0.008(3)
F10 0.111(6) 0.285(13) 0.070(4) -0.032(6) -0.026(4) 0.017(7)
F12 0.122(6) 0.161(7) 0.109(5) 0.031(5) -0.051(4) 0.006(5)
F7 0.104(12) 0.15(2) 0.17(2) -0.011(15) 0.086(16) 0.040(13)
F8 0.188(19) 0.044(7) 0.28(3) 0.068(12) 0.01(2) 0.020(10)
F9 0.111(11) 0.050(6) 0.167(14) 0.020(8) 0.038(10) 0.006(7)
F11 0.088(9) 0.161(18) 0.067(8) -0.002(10) 0.033(7) -0.025(11)
F13 0.17(2) 0.123(15) 0.111(12) 0.006(11) 0.014(12) 0.129(16)
F14 0.202(17) 0.098(11) 0.099(9) 0.046(8) 0.083(11) 0.105(12)
F15 0.139(18) 0.15(2) 0.106(12) 0.099(15) 0.020(10) -0.012(13)
F16 0.158(13) 0.105(10) 0.092(9) 0.066(9) 0.076(9) 0.065(10)
O 0.096(4) 0.037(3) 0.040(3) 0.004(2) -0.012(3) 0.015(3)
N1 0.034(3) 0.033(3) 0.033(3) 0.015(2) 0.005(2) 0.009(2)
N2 0.032(2) 0.022(2) 0.024(2) 0.0025(19) 0.0003(19) 0.0057(19)
N3 0.040(3) 0.023(2) 0.033(2) 0.006(2) 0.003(2) 0.010(2)
N4 0.034(3) 0.033(3) 0.038(3) 0.014(2) 0.008(2) 0.014(2)
N5 0.032(3) 0.030(3) 0.039(3) 0.009(2) 0.001(2) 0.006(2)
N6 0.033(3) 0.028(2) 0.026(2) 0.0093(19) 0.001(2) 0.005(2)
C1 0.062(5) 0.063(5) 0.046(4) 0.021(4) 0.026(3) 0.020(4)
C2 0.053(4) 0.054(4) 0.056(4) 0.026(4) 0.024(3) 0.016(3)
C3 0.029(3) 0.038(3) 0.037(3) 0.014(3) 0.006(2) 0.012(3)
C4 0.035(3) 0.036(3) 0.043(3) 0.019(3) 0.008(3) 0.005(3)
C5 0.047(4) 0.030(3) 0.041(3) 0.015(3) 0.001(3) 0.012(3)
C6 0.047(4) 0.030(3) 0.040(3) 0.012(3) 0.002(3) 0.017(3)
C7 0.042(3) 0.023(3) 0.029(3) 0.008(2) 0.004(2) 0.007(2)
C8 0.054(4) 0.036(3) 0.037(3) 0.007(3) 0.016(3) 0.022(3)
C9 0.038(3) 0.038(3) 0.038(3) 0.011(3) 0.016(3) 0.019(3)
C10 0.036(3) 0.052(4) 0.041(3) 0.020(3) 0.016(3) 0.021(3)
C11 0.037(3) 0.045(4) 0.049(4) 0.022(3) 0.018(3) 0.022(3)
C12 0.038(3) 0.033(3) 0.049(4) 0.015(3) 0.017(3) 0.015(3)
C13 0.047(4) 0.038(3) 0.044(4) 0.014(3) 0.006(3) 0.013(3)
C14 0.035(3) 0.039(3) 0.053(4) 0.016(3) 0.013(3) 0.010(3)
C15 0.040(4) 0.047(4) 0.042(4) 0.011(3) -0.011(3) 0.003(3)
C16 0.052(4) 0.042(4) 0.029(3) 0.008(3) -0.005(3) -0.001(3)
C17 0.032(3) 0.026(3) 0.032(3) 0.007(2) 0.004(2) 0.009(2)
C18 0.055(4) 0.030(3) 0.026(3) 0.004(2) 0.013(3) 0.019(3)
C19 0.039(3) 0.038(3) 0.027(3) 0.009(3) 0.008(2) 0.016(3)
C20 0.066(5) 0.049(4) 0.039(4) 0.012(3) 0.017(3) 0.018(4)
C21 0.070(8) 0.165(14) 0.199(16) 0.055(12) 0.032(9) 0.033(8)
C22 0.122(9) 0.173(12) 0.052(5) 0.019(7) 0.020(6) 0.070(9)

loop_
_atom_type_symbol
_atom_type_description
_atom_type_scat_dispersion_real
_atom_type_scat_dispersion_imag
_atom_type_scat_source
C C 0.0033 0.0016 'International Tables Vol C Tables 4.2.6.8 and 6.1.1.4'
H H 0.0000 0.0000 'International Tables Vol C Tables 4.2.6.8 and 6.1.1.4'
F F 0.0171 0.0103 'International Tables Vol C Tables 4.2.6.8 and 6.1.1.4'
P P 0.1023 0.0942 'International Tables Vol C Tables 4.2.6.8 and 6.1.1.4'
Ag Ag -0.8971 1.1015 'International Tables Vol C Tables 4.2.6.8 and 6.1.1.4'
N N 0.0061 0.0033 'International Tables Vol C Tables 4.2.6.8 and 6.1.1.4'
S S 0.1246 0.1234 'International Tables Vol C Tables 4.2.6.8 and 6.1.1.4'
O O 0.0106 0.0060 'International Tables Vol C Tables 4.2.6.8 and 6.1.1.4'

loop_
_geom_angle_atom_site_label_1
_geom_angle_atom_site_label_2
_geom_angle_atom_site_label_3
_geom_angle
_geom_angle_site_symmetry_1
_geom_angle_site_symmetry_3
N1 Ag1 C7 91.19(17) . .
N1 Ag1 C17 89.78(17) . .
C7 Ag1 C17 136.70(19) . .
N1 Ag1 Ag2 115.03(12) . .
C7 Ag1 Ag2 153.74(13) . .
C17 Ag1 Ag2 47.71(13) . .
N1 Ag1 Ag2 115.39(12) . 2_646
C7 Ag1 Ag2 47.86(13) . 2_646
C17 Ag1 Ag2 154.83(13) . 2_646
Ag2 Ag1 Ag2 115.60(3) . 2_646
N1 Ag1 Ag1 143.06(11) . 2_646
C7 Ag1 Ag1 101.62(13) . 2_646
C17 Ag1 Ag1 103.20(13) . 2_646
Ag2 Ag1 Ag1 58.45(4) . 2_646
Ag2 Ag1 Ag1 57.15(3) 2_646 2_646
C7 Ag2 C17 176.2(2) 2_646 .
C7 Ag2 O 95.68(18) 2_646 .
C17 Ag2 O 87.46(18) . .
C7 Ag2 Ag1 116.24(15) 2_646 .
C17 Ag2 Ag1 59.99(15) . .
O Ag2 Ag1 134.14(12) . .
C7 Ag2 Ag1 56.37(14) 2_646 2_646
C17 Ag2 Ag1 120.19(14) . 2_646
O Ag2 Ag1 150.82(12) . 2_646
Ag1 Ag2 Ag1 64.40(3) . 2_646
O S C21 114.7(7) . .
O S C22 109.6(6) . .
C21 S C22 106.0(8) . .
F3 P1 F3 180.000(4) . 2_567
F3 P1 F1 92.6(3) . 2_567
F3 P1 F1 87.4(3) 2_567 2_567
F3 P1 F1 87.4(3) . .
F3 P1 F1 92.6(3) 2_567 .
F1 P1 F1 180.000(2) 2_567 .
F3 P1 F2 89.5(3) . 2_567
F3 P1 F2 90.5(3) 2_567 2_567
F1 P1 F2 89.8(3) 2_567 2_567
F1 P1 F2 90.2(3) . 2_567
F3 P1 F2 90.5(3) . .
F3 P1 F2 89.5(3) 2_567 .
F1 P1 F2 90.2(3) 2_567 .
F1 P1 F2 89.8(3) . .
F2 P1 F2 180.000(3) 2_567 .
F4 P2 F4 180.0(3) 2_556 .
F4 P2 F5 87.6(4) 2_556 2_556
F4 P2 F5 92.4(4) . 2_556
F4 P2 F5 92.4(4) 2_556 .
F4 P2 F5 87.6(4) . .
F5 P2 F5 180.0(6) 2_556 .
F4 P2 F6 93.0(3) 2_556 .
F4 P2 F6 87.0(3) . .
F5 P2 F6 89.1(3) 2_556 .
F5 P2 F6 90.9(3) . .
F4 P2 F6 87.0(3) 2_556 2_556
F4 P2 F6 93.0(3) . 2_556
F5 P2 F6 90.9(3) 2_556 2_556
F5 P2 F6 89.1(3) . 2_556
F6 P2 F6 180.000(1) . 2_556
F8 P3 F13 128.2(15) . .
F8 P3 F7 94.4(14) . .
F13 P3 F7 134.2(15) . .
F8 P3 F12 109.9(10) . .
F13 P3 F12 93.9(8) . .
F7 P3 F12 84.8(11) . .
F8 P3 F10 74.0(10) . .
F13 P3 F10 84.2(8) . .
F7 P3 F10 94.0(12) . .
F12 P3 F10 176.0(6) . .
F8 P3 F15 117.5(15) . .
F13 P3 F15 104.4(13) . .
F7 P3 F15 31.0(11) . .
F12 P3 F15 95.5(10) . .
F10 P3 F15 81.6(10) . .
F8 P3 F16 54.8(12) . .
F13 P3 F16 89.6(10) . .
F7 P3 F16 133.8(13) . .
F12 P3 F16 77.0(7) . .
F10 P3 F16 106.5(7) . .
F15 P3 F16 164.6(10) . .
F8 P3 F11 90.3(14) . .
F13 P3 F11 40.8(10) . .
F7 P3 F11 174.9(14) . .
F12 P3 F11 95.4(7) . .
F10 P3 F11 85.5(7) . .
F15 P3 F11 144.1(12) . .
F16 P3 F11 50.9(8) . .
F8 P3 F9 172.6(11) . .
F13 P3 F9 46.6(10) . .
F7 P3 F9 89.1(11) . .
F12 P3 F9 76.9(7) . .
F10 P3 F9 99.3(8) . .
F15 P3 F9 63.5(11) . .
F16 P3 F9 126.1(8) . .
F11 P3 F9 86.0(9) . .
F8 P3 F14 44.8(9) . .
F13 P3 F14 171.5(12) . .
F7 P3 F14 54.3(11) . .
F12 P3 F14 85.6(8) . .
F10 P3 F14 96.8(8) . .
F15 P3 F14 84.2(9) . .
F16 P3 F14 82.0(7) . .
F11 P3 F14 130.7(11) . .
F9 P3 F14 140.9(10) . .
S O Ag2 126.7(3) . .
C19 N1 C3 118.4(5) . .
C19 N1 Ag1 120.6(4) . .
C3 N1 Ag1 120.9(4) . .
C7 N2 C5 111.5(5) . .
C7 N2 C4 125.3(5) . .
C5 N2 C4 123.1(5) . .
C7 N3 C6 111.0(5) . .
C7 N3 C8 125.3(5) . .
C6 N3 C8 123.7(5) . .
C9 N4 C12 109.2(5) . .
C9 N4 C13 125.7(5) . .
C12 N4 C13 124.9(5) . .
C17 N5 C15 111.1(5) . .
C17 N5 C14 125.1(5) . .
C15 N5 C14 123.8(5) . .
C17 N6 C16 111.0(5) . .
C17 N6 C18 126.3(5) . .
C16 N6 C18 122.6(5) . .
C20 C1 C2 119.1(6) . .
C3 C2 C1 119.1(6) . .
N1 C3 C2 121.9(6) . .
N1 C3 C4 118.0(5) . .
C2 C3 C4 119.9(6) . .
N2 C4 C3 114.6(5) . .
C6 C5 N2 106.0(5) . .
C5 C6 N3 107.5(5) . .
N2 C7 N3 104.0(4) . .
N2 C7 Ag2 126.9(4) . 2_646
N3 C7 Ag2 121.2(4) . 2_646
N2 C7 Ag1 104.2(3) . .
N3 C7 Ag1 121.8(4) . .
Ag2 C7 Ag1 75.78(17) 2_646 .
N3 C8 C9 111.4(5) . .
N4 C9 C10 108.1(5) . .
N4 C9 C8 122.5(5) . .
C10 C9 C8 129.5(6) . .
C9 C10 C11 107.1(6) . .
C12 C11 C10 107.8(6) . .
C11 C12 N4 107.8(5) . .
C11 C12 C14 130.8(6) . .
N4 C12 C14 121.2(5) . .
N5 C14 C12 111.1(5) . .
C16 C15 N5 106.9(6) . .
C15 C16 N6 106.3(5) . .
N5 C17 N6 104.7(5) . .
N5 C17 Ag2 125.2(4) . .
N6 C17 Ag2 122.9(4) . .
N5 C17 Ag1 126.1(4) . .
N6 C17 Ag1 101.2(3) . .
Ag2 C17 Ag1 72.31(16) . .
N6 C18 C19 113.2(5) . .
N1 C19 C20 122.1(6) . .
N1 C19 C18 117.8(5) . .
C20 C19 C18 120.1(5) . .
C1 C20 C19 119.4(6) . .

loop_
_geom_bond_atom_site_label_1
_geom_bond_atom_site_label_2
_geom_bond_distance
_geom_bond_site_symmetry_2
Ag1 N1 2.360(5) .
Ag1 C7 2.412(5) .
Ag1 C17 2.516(6) .
Ag1 Ag2 2.7680(9) .
Ag1 Ag2 2.8077(16) 2_646
Ag1 Ag1 2.9712(10) 2_646
Ag2 C7 2.148(5) 2_646
Ag2 C17 2.149(6) .
Ag2 O 2.401(5) .
Ag2 Ag1 2.8077(16) 2_646
S O 1.444(6) .
S C21 1.545(13) .
S C22 1.626(11) .
P1 F3 1.577(5) .
P1 F3 1.577(5) 2_567
P1 F1 1.582(6) 2_567
P1 F1 1.582(6) .
P1 F2 1.582(5) 2_567
P1 F2 1.582(5) .
P2 F4 1.558(5) 2_556
P2 F4 1.558(5) .
P2 F5 1.572(5) 2_556
P2 F5 1.572(5) .
P2 F6 1.581(5) .
P2 F6 1.581(5) 2_556
P3 F8 1.446(12) .
P3 F13 1.464(11) .
P3 F7 1.466(16) .
P3 F12 1.528(6) .
P3 F10 1.529(7) .
P3 F15 1.546(16) .
P3 F16 1.589(10) .
P3 F11 1.594(14) .
P3 F9 1.639(12) .
P3 F14 1.683(12) .
N1 C19 1.348(7) .
N1 C3 1.362(7) .
N2 C7 1.352(7) .
N2 C5 1.381(7) .
N2 C4 1.474(7) .
N3 C7 1.362(7) .
N3 C6 1.366(7) .
N3 C8 1.474(8) .
N4 C9 1.366(8) .
N4 C12 1.378(7) .
N4 C13 1.484(8) .
N5 C17 1.347(7) .
N5 C15 1.364(8) .
N5 C14 1.475(8) .
N6 C17 1.356(7) .
N6 C16 1.368(8) .
N6 C18 1.450(7) .
C1 C20 1.374(10) .
C1 C2 1.395(10) .
C2 C3 1.377(9) .
C3 C4 1.496(8) .
C5 C6 1.348(9) .
C7 Ag2 2.148(5) 2_646
C8 C9 1.489(9) .
C9 C10 1.375(9) .
C10 C11 1.417(9) .
C11 C12 1.362(9) .
C12 C14 1.483(9) .
C15 C16 1.360(10) .
C18 C19 1.498(8) .
C19 C20 1.386(9) .
